data_2236806
loop_
_publ_author_name
'Trujillo, Alexander'
'Fuentealba, Mauricio'
'Arratia-Perez, Ramiro'
'Howard, Judith A. K.'

_publ_section_title
;
 <i>trans</i>-Bis[1,2-bis(diphenylphosphanyl)ethane]chlorido(ethynyl)ruthenium(II)
;
_journal_coeditor_code BG2483
_journal_issue 12
_journal_name_full 'Acta Crystallographica Section E'
_journal_page_first m1445
_journal_paper_doi 10.1107/S1600536812044558
_journal_volume 68
_journal_year 2012
_chemical_formula_iupac '[Cu (C2 H) Cl (C26 H24 P2)2]'
_chemical_formula_moiety 'C54 H49 Cl P4 Ru'
_chemical_formula_sum 'C54 H49 Cl P4 Ru'
_chemical_formula_weight 958.33
_chemical_name_systematic
;
<i>trans</i>-Bis[1,2-
bis(diphenylphosphanyl)ethane]chlorido(ethynyl)ruthenium(II)
;
_space_group_crystal_system monoclinic
_space_group_IT_number 14
_space_group_name_Hall '-P 2yn'
_space_group_name_H-M_alt 'P 1 21/n 1'
_symmetry_space_group_name_Hall '-P 2yn'
_symmetry_space_group_name_H-M 'P 1 21/n 1'
_atom_sites_solution_hydrogens geom
_atom_sites_solution_primary direct
_atom_sites_solution_secondary difmap
_cell_angle_alpha 90.00
_cell_angle_beta 105.2553(17)
_cell_angle_gamma 90.00
_cell_formula_units_Z 2
_cell_length_a 10.92406(18)
_cell_length_b 16.0826(2)
_cell_length_c 13.2228(2)
_cell_measurement_reflns_used 13838
_cell_measurement_temperature 120(2)
_cell_measurement_theta_max 30.7461
_cell_measurement_theta_min 2.5282
_cell_volume 2241.22(6)
_computing_cell_refinement 'CrysAlis PRO (Agilent, 2011)'
_computing_data_collection 'CrysAlis PRO (Agilent, 2011)'
_computing_data_reduction 'CrysAlis PRO (Agilent, 2011)'
_computing_molecular_graphics '<i>OLEX2</i> (Dolomanov <i>et al.</i>, 2009).'
_computing_publication_material '<i>OLEX2</i> (Dolomanov <i>et al.</i>, 2009)'
_computing_structure_refinement 'SHELXL97 (Sheldrick, 2008)'
_computing_structure_solution 'SHELXS97 (Sheldrick, 2008)'
_diffrn_ambient_temperature 120.15
_diffrn_detector_area_resol_mean 16.1511
_diffrn_measured_fraction_theta_full 0.999
_diffrn_measured_fraction_theta_max 0.923
_diffrn_measurement_device_type 'Agilent Xcalibur (Sapphire3, Gemini ultra)'
_diffrn_measurement_method '\w scans'
_diffrn_radiation_monochromator graphite
_diffrn_radiation_type 'Mo K\a'
_diffrn_radiation_wavelength 0.7107
_diffrn_reflns_av_R_equivalents 0.0395
_diffrn_reflns_limit_h_max 15
_diffrn_reflns_limit_h_min -15
_diffrn_reflns_limit_k_max 23
_diffrn_reflns_limit_k_min -22
_diffrn_reflns_limit_l_max 18
_diffrn_reflns_limit_l_min -18
_diffrn_reflns_number 32289
_diffrn_reflns_theta_full 26.00
_diffrn_reflns_theta_max 30.81
_diffrn_reflns_theta_min 2.53
_exptl_absorpt_coefficient_mu 0.590
_exptl_absorpt_correction_T_max 1.00000
_exptl_absorpt_correction_T_min 0.91150
_exptl_absorpt_correction_type multi-scan
_exptl_absorpt_process_details
;
(CrysAlis PRO; Agilent, 2011)
;
_exptl_crystal_colour yellow
_exptl_crystal_density_diffrn 1.420
_exptl_crystal_density_method 'not measured'
_exptl_crystal_description Polyhedron
_exptl_crystal_F_000 988
_exptl_crystal_size_max 0.41
_exptl_crystal_size_mid 0.35
_exptl_crystal_size_min 0.20
_refine_diff_density_max 0.490
_refine_diff_density_min -0.475
_refine_ls_extinction_method none
_refine_ls_goodness_of_fit_ref 1.093
_refine_ls_hydrogen_treatment constr
_refine_ls_matrix_type full
_refine_ls_number_parameters 293
_refine_ls_number_reflns 6470
_refine_ls_number_restraints 0
_refine_ls_restrained_S_all 1.093
_refine_ls_R_factor_all 0.0386
_refine_ls_R_factor_gt 0.0304
_refine_ls_shift/su_max 0.000
_refine_ls_shift/su_mean 0.000
_refine_ls_structure_factor_coef Fsqd
_refine_ls_weighting_details 'calc w=1/[\s^2^(Fo^2^)+(0.0263P)^2^+1.1519P] where P=(Fo^2^+2Fc^2^)/3'
_refine_ls_weighting_scheme calc
_refine_ls_wR_factor_gt 0.0675
_refine_ls_wR_factor_ref 0.0717
_reflns_number_gt 5653
_reflns_number_total 6470
_reflns_threshold_expression I>2\s(I)
_cod_data_source_file bg2483.cif
_cod_data_source_block I
_cod_database_code 2236806

loop_
_space_group_symop_id
_space_group_symop_operation_xyz
1 'x, y, z'
2 '-x+1/2, y+1/2, -z+1/2'
3 '-x, -y, -z'
4 'x-1/2, -y-1/2, z-1/2'

loop_
_atom_site_type_symbol
_atom_site_label
_atom_site_fract_x
_atom_site_fract_y
_atom_site_fract_z
_atom_site_U_iso_or_equiv
_atom_site_adp_type
_atom_site_calc_flag
_atom_site_refinement_flags
_atom_site_occupancy
_atom_site_symmetry_multiplicity
_atom_site_disorder_assembly
_atom_site_disorder_group
Ru Ru1 0.0000 0.0000 0.0000 0.01370(5) Uani d S 1 2 . .
Cl Cl1 0.23554(13) 0.03894(6) 0.07756(9) 0.0164(2) Uani d P 0.50 1 A -1
P P1 -0.00132(4) 0.01938(2) 0.17791(3) 0.01557(8) Uani d . 1 1 A .
P P2 -0.03740(4) 0.14451(2) -0.00604(3) 0.01542(8) Uani d . 1 1 A .
C C1 -0.1785(5) -0.0277(2) -0.0475(3) 0.0159(7) Uani d P 0.50 1 A -1
C C2 -0.2870(5) -0.0472(3) -0.0780(4) 0.0182(10) Uani d P 0.50 1 A -1
H H2 -0.3736 -0.0629 -0.1024 0.022 Uiso calc PR 0.50 1 . .
C C3 -0.1320(5) -0.0010(3) 0.2384(4) 0.0177(7) Uani d PG 0.725(17) 1 A 1
C C4 -0.2548(5) -0.0110(3) 0.1755(4) 0.0240(9) Uani d PG 0.725(17) 1 A 1
H H4 -0.2709 -0.0086 0.1013 0.029 Uiso calc PR 0.725(17) 1 A 1
C C5 -0.3543(5) -0.0244(3) 0.2209(6) 0.0328(12) Uani d PG 0.725(17) 1 A 1
H H5 -0.4382 -0.0312 0.1779 0.039 Uiso calc PR 0.725(17) 1 A 1
C C6 -0.3308(6) -0.0280(3) 0.3294(6) 0.0332(12) Uani d PG 0.725(17) 1 A 1
H H6 -0.3988 -0.0372 0.3605 0.040 Uiso calc PR 0.725(17) 1 A 1
C C7 -0.2080(6) -0.0180(3) 0.3924(5) 0.0354(11) Uani d PG 0.725(17) 1 A 1
H H7 -0.1919 -0.0204 0.4665 0.042 Uiso calc PR 0.725(17) 1 A 1
C C8 -0.1085(5) -0.0046(4) 0.3469(4) 0.0276(9) Uani d PG 0.725(17) 1 A 1
H H8 -0.0246 0.0022 0.3899 0.033 Uiso calc PR 0.725(17) 1 A 1
C C3A -0.1411(13) -0.0092(11) 0.2247(11) 0.0177(7) Uani d P 0.275(17) 1 A 2
C C4A -0.2629(15) 0.0009(12) 0.1584(10) 0.0240(9) Uani d P 0.275(17) 1 A 2
H H4A -0.2741 0.0161 0.0871 0.029 Uiso calc PR 0.275(17) 1 A 2
C C5A -0.3695(12) -0.0117(11) 0.1984(12) 0.0328(12) Uani d P 0.275(17) 1 A 2
H H5A -0.4522 -0.0067 0.1525 0.039 Uiso calc PR 0.275(17) 1 A 2
C C6A -0.3573(14) -0.0301(10) 0.2973(13) 0.0332(12) Uani d P 0.275(17) 1 A 2
H H6A -0.4299 -0.0460 0.3194 0.040 Uiso calc PR 0.275(17) 1 A 2
C C7A -0.2455(16) -0.0268(9) 0.3665(11) 0.0354(11) Uani d P 0.275(17) 1 A 2
H H7A -0.2396 -0.0303 0.4394 0.042 Uiso calc PR 0.275(17) 1 A 2
C C8A -0.1349(13) -0.0181(11) 0.3314(11) 0.0276(9) Uani d P 0.275(17) 1 A 2
H H8A -0.0544 -0.0181 0.3812 0.033 Uiso calc PR 0.275(17) 1 A 2
C C9 0.13110(15) -0.02627(10) 0.27746(12) 0.0187(3) Uani d . 1 1 . .
C C10 0.12128(17) -0.10699(11) 0.31425(13) 0.0225(3) Uani d . 1 1 A .
H H10 0.0450 -0.1376 0.2886 0.027 Uiso calc R 1 1 . .
C C11 0.22226(19) -0.14261(12) 0.38806(14) 0.0302(4) Uani d . 1 1 . .
H H11 0.2148 -0.1974 0.4125 0.036 Uiso calc R 1 1 A .
C C12 0.33340(19) -0.09861(14) 0.42603(14) 0.0339(5) Uani d . 1 1 A .
H H12 0.4022 -0.1230 0.4766 0.041 Uiso calc R 1 1 . .
C C13 0.34422(18) -0.01890(13) 0.39024(15) 0.0300(4) Uani d . 1 1 . .
H H13 0.4207 0.0114 0.4163 0.036 Uiso calc R 1 1 A .
C C14 0.24357(16) 0.01729(12) 0.31609(14) 0.0241(4) Uani d . 1 1 A .
H H14 0.2519 0.0721 0.2918 0.029 Uiso calc R 1 1 . .
C C15 0.01206(16) 0.13281(10) 0.20793(12) 0.0195(3) Uani d . 1 1 . .
H H15A -0.0705 0.1533 0.2157 0.023 Uiso calc R 1 1 A .
H H15B 0.0760 0.1413 0.2757 0.023 Uiso calc R 1 1 . .
C C16 0.04975(16) 0.18398(10) 0.12365(12) 0.0190(3) Uani d . 1 1 A .
H H16A 0.1423 0.1793 0.1321 0.023 Uiso calc R 1 1 . .
H H16B 0.0289 0.2433 0.1304 0.023 Uiso calc R 1 1 . .
C C17 -0.19892(15) 0.18361(10) -0.02263(12) 0.0180(3) Uani d . 1 1 . .
C C18 -0.22999(17) 0.24080(11) 0.04617(14) 0.0257(4) Uani d . 1 1 A .
H H18 -0.1660 0.2599 0.1051 0.031 Uiso calc R 1 1 . .
C C19 -0.35332(19) 0.27016(13) 0.02957(15) 0.0326(4) Uani d . 1 1 . .
H H19 -0.3733 0.3085 0.0776 0.039 Uiso calc R 1 1 A .
C C20 -0.44647(18) 0.24394(13) -0.05609(16) 0.0329(4) Uani d . 1 1 A .
H H20 -0.5309 0.2637 -0.0671 0.039 Uiso calc R 1 1 . .
C C21 -0.41672(17) 0.18843(12) -0.12658(15) 0.0289(4) Uani d . 1 1 . .
H H21 -0.4806 0.1713 -0.1867 0.035 Uiso calc R 1 1 A .
C C22 -0.29422(16) 0.15783(10) -0.10961(13) 0.0225(3) Uani d . 1 1 A .
H H22 -0.2751 0.1191 -0.1575 0.027 Uiso calc R 1 1 . .
C C23 0.02017(15) 0.21231(10) -0.09510(12) 0.0180(3) Uani d . 1 1 . .
C C24 -0.05139(18) 0.27775(11) -0.14948(14) 0.0251(4) Uani d . 1 1 A .
H H24 -0.1326 0.2895 -0.1395 0.030 Uiso calc R 1 1 . .
C C25 -0.0045(2) 0.32590(12) -0.21821(16) 0.0337(4) Uani d . 1 1 . .
H H25 -0.0538 0.3706 -0.2547 0.040 Uiso calc R 1 1 A .
C C26 0.1133(2) 0.30913(12) -0.23390(16) 0.0318(4) Uani d . 1 1 A .
H H26 0.1447 0.3419 -0.2814 0.038 Uiso calc R 1 1 . .
C C27 0.18501(18) 0.24436(11) -0.18002(14) 0.0265(4) Uani d . 1 1 . .
H H27 0.2659 0.2326 -0.1908 0.032 Uiso calc R 1 1 A .
C C28 0.13984(16) 0.19629(10) -0.11019(13) 0.0214(3) Uani d . 1 1 A .
H H28 0.1904 0.1525 -0.0727 0.026 Uiso calc R 1 1 . .

loop_
_atom_site_aniso_label
_atom_site_aniso_U_11
_atom_site_aniso_U_22
_atom_site_aniso_U_33
_atom_site_aniso_U_12
_atom_site_aniso_U_13
_atom_site_aniso_U_23
Ru1 0.01802(9) 0.00967(8) 0.01496(9) 0.00060(6) 0.00706(6) 0.00112(6)
Cl1 0.0137(7) 0.0166(5) 0.0174(5) -0.0028(5) 0.0015(5) 0.0003(3)
P1 0.01879(19) 0.01286(18) 0.01658(19) 0.00130(14) 0.00734(15) 0.00160(14)
P2 0.01964(19) 0.01067(17) 0.01706(19) 0.00060(14) 0.00677(15) 0.00072(14)
C1 0.022(2) 0.0135(16) 0.0144(18) -0.0002(16) 0.0080(15) 0.0004(13)
C2 0.010(2) 0.025(2) 0.0165(17) -0.0044(19) -0.0013(18) 0.0015(13)
C3 0.0248(11) 0.0106(14) 0.0214(16) 0.0001(9) 0.0124(12) -0.0042(12)
C4 0.0246(12) 0.022(2) 0.0288(18) 0.0007(12) 0.0125(13) -0.0040(14)
C5 0.0248(16) 0.027(2) 0.051(3) -0.0008(13) 0.0187(18) -0.0077(18)
C6 0.035(2) 0.0332(12) 0.041(3) 0.0019(15) 0.027(3) 0.0003(19)
C7 0.026(3) 0.0582(19) 0.026(2) 0.013(2) 0.014(2) 0.0114(17)
C8 0.022(2) 0.040(2) 0.0226(17) 0.0032(15) 0.0101(16) 0.0014(13)
C3A 0.0248(11) 0.0106(14) 0.0214(16) 0.0001(9) 0.0124(12) -0.0042(12)
C4A 0.0246(12) 0.022(2) 0.0288(18) 0.0007(12) 0.0125(13) -0.0040(14)
C5A 0.0248(16) 0.027(2) 0.051(3) -0.0008(13) 0.0187(18) -0.0077(18)
C6A 0.035(2) 0.0332(12) 0.041(3) 0.0019(15) 0.027(3) 0.0003(19)
C7A 0.026(3) 0.0582(19) 0.026(2) 0.013(2) 0.014(2) 0.0114(17)
C8A 0.022(2) 0.040(2) 0.0226(17) 0.0032(15) 0.0101(16) 0.0014(13)
C9 0.0226(8) 0.0195(8) 0.0156(7) 0.0052(6) 0.0074(6) 0.0015(6)
C10 0.0300(9) 0.0200(8) 0.0189(8) 0.0050(7) 0.0087(7) 0.0003(6)
C11 0.0444(11) 0.0243(9) 0.0211(9) 0.0152(8) 0.0073(8) 0.0041(7)
C12 0.0346(10) 0.0415(12) 0.0221(9) 0.0197(9) 0.0014(8) -0.0002(8)
C13 0.0219(8) 0.0421(11) 0.0254(9) 0.0057(8) 0.0050(7) -0.0037(8)
C14 0.0233(8) 0.0280(9) 0.0228(8) 0.0016(7) 0.0091(7) 0.0010(7)
C15 0.0284(8) 0.0133(7) 0.0173(7) 0.0024(6) 0.0068(6) -0.0014(6)
C16 0.0238(8) 0.0130(7) 0.0199(7) -0.0013(6) 0.0054(6) -0.0006(6)
C17 0.0217(8) 0.0126(7) 0.0214(8) 0.0024(6) 0.0086(6) 0.0035(6)
C18 0.0319(9) 0.0235(9) 0.0222(8) 0.0087(7) 0.0080(7) 0.0011(7)
C19 0.0386(11) 0.0331(10) 0.0310(10) 0.0178(8) 0.0177(8) 0.0057(8)
C20 0.0269(9) 0.0345(11) 0.0394(11) 0.0123(8) 0.0124(8) 0.0128(9)
C21 0.0246(9) 0.0259(9) 0.0333(10) 0.0017(7) 0.0023(7) 0.0072(7)
C22 0.0265(8) 0.0154(7) 0.0256(8) 0.0007(6) 0.0067(7) 0.0019(6)
C23 0.0253(8) 0.0118(7) 0.0184(7) -0.0018(6) 0.0085(6) -0.0002(6)
C24 0.0310(9) 0.0179(8) 0.0306(9) 0.0060(7) 0.0154(7) 0.0067(7)
C25 0.0456(11) 0.0212(9) 0.0405(11) 0.0101(8) 0.0222(9) 0.0146(8)
C26 0.0446(11) 0.0222(9) 0.0364(10) 0.0009(8) 0.0243(9) 0.0081(8)
C27 0.0287(9) 0.0250(9) 0.0303(9) -0.0010(7) 0.0155(7) 0.0016(7)
C28 0.0250(8) 0.0173(8) 0.0231(8) 0.0007(6) 0.0083(6) 0.0018(6)

loop_
_atom_type_symbol
_atom_type_description
_atom_type_scat_dispersion_real
_atom_type_scat_dispersion_imag
_atom_type_scat_source
C C 0.0033 0.0016 'International Tables Vol C Tables 4.2.6.8 and 6.1.1.4'
H H 0.0000 0.0000 'International Tables Vol C Tables 4.2.6.8 and 6.1.1.4'
Cl Cl 0.1484 0.1585 'International Tables Vol C Tables 4.2.6.8 and 6.1.1.4'
P P 0.1023 0.0942 'International Tables Vol C Tables 4.2.6.8 and 6.1.1.4'
Ru Ru -1.2594 0.8363 'International Tables Vol C Tables 4.2.6.8 and 6.1.1.4'

loop_
_geom_angle_atom_site_label_1
_geom_angle_atom_site_label_2
_geom_angle_atom_site_label_3
_geom_angle_site_symmetry_1
_geom_angle_site_symmetry_3
_geom_angle
P2 Ru1 P2 3 . 180.0
P2 Ru1 P1 3 . 98.156(13)
P2 Ru1 P1 . 3 98.157(13)
P2 Ru1 P1 3 3 81.844(13)
P2 Ru1 P1 . . 81.843(13)
P2 Ru1 Cl1 . 3 94.58(2)
P2 Ru1 Cl1 3 3 85.42(2)
P2 Ru1 Cl1 . . 85.42(2)
P2 Ru1 Cl1 3 . 94.58(2)
P1 Ru1 P1 3 . 179.999(19)
P1 Ru1 Cl1 . 3 99.20(3)
P1 Ru1 Cl1 3 . 99.20(3)
P1 Ru1 Cl1 . . 80.80(3)
P1 Ru1 Cl1 3 3 80.80(3)
Cl1 Ru1 Cl1 . 3 180.00(4)
C1 Ru1 P2 3 3 93.73(11)
C1 Ru1 P2 . 3 86.27(11)
C1 Ru1 P2 3 . 86.27(11)
C1 Ru1 P2 . . 93.73(11)
C1 Ru1 P1 . 3 85.22(11)
C1 Ru1 P1 3 . 85.22(11)
C1 Ru1 P1 . . 94.78(11)
C1 Ru1 P1 3 3 94.78(11)
C1 Ru1 Cl1 3 . 4.43(12)
C1 Ru1 Cl1 . . 175.57(12)
C1 Ru1 Cl1 3 3 175.57(12)
C1 Ru1 Cl1 . 3 4.43(12)
C1 Ru1 C1 3 . 180.0
C23 P2 Ru1 . . 121.50(5)
C23 P2 C16 . . 102.27(7)
C17 P2 Ru1 . . 119.70(5)
C17 P2 C23 . . 101.62(7)
C17 P2 C16 . . 103.83(7)
C16 P2 Ru1 . . 105.41(5)
C3 P1 Ru1 . . 127.91(17)
C3 P1 C15 . . 96.22(18)
C9 P1 Ru1 . . 116.67(5)
C9 P1 C3 . . 99.91(19)
C9 P1 C15 . . 103.66(8)
C9 P1 C3A . . 103.0(5)
C15 P1 Ru1 . . 108.57(5)
C3A P1 Ru1 . . 121.2(5)
C3A P1 C15 . . 101.4(6)
C2 Cl1 Ru1 3 . 158.0(5)
C2 Cl1 C1 3 3 145.2(7)
C4 C3 P1 . . 119.8(2)
C4 C3 C8 . . 120.0
C8 C3 P1 . . 120.2(2)
C3 C4 H4 . . 120.0
C5 C4 C3 . . 120.0
C5 C4 H4 . . 120.0
C4 C5 H5 . . 120.0
C4 C5 C6 . . 120.0
C6 C5 H5 . . 120.0
C5 C6 H6 . . 120.0
C7 C6 C5 . . 120.0
C7 C6 H6 . . 120.0
C6 C7 H7 . . 120.0
C6 C7 C8 . . 120.0
C8 C7 H7 . . 120.0
C3 C8 H8 . . 120.0
C7 C8 C3 . . 120.0
C7 C8 H8 . . 120.0
C28 C23 P2 . . 118.30(12)
C24 C23 P2 . . 122.70(13)
C24 C23 C28 . . 118.99(15)
C18 C17 P2 . . 122.66(13)
C22 C17 P2 . . 118.88(12)
C22 C17 C18 . . 118.41(15)
P2 C16 H16A . . 109.9
P2 C16 H16B . . 109.9
H16A C16 H16B . . 108.3
C15 C16 P2 . . 108.75(11)
C15 C16 H16A . . 109.9
C15 C16 H16B . . 109.9
C14 C9 P1 . . 121.07(13)
C14 C9 C10 . . 118.74(16)
C10 C9 P1 . . 120.17(13)
C9 C14 H14 . . 119.8
C9 C14 C13 . . 120.38(18)
C13 C14 H14 . . 119.8
C23 C28 H28 . . 120.0
C27 C28 C23 . . 120.07(16)
C27 C28 H28 . . 120.0
C17 C18 H18 . . 119.6
C19 C18 C17 . . 120.84(17)
C19 C18 H18 . . 119.6
P1 C15 H15A . . 108.9
P1 C15 H15B . . 108.9
C16 C15 P1 . . 113.15(11)
C16 C15 H15A . . 108.9
C16 C15 H15B . . 108.9
H15A C15 H15B . . 107.8
C9 C10 H10 . . 119.8
C11 C10 C9 . . 120.46(17)
C11 C10 H10 . . 119.8
C23 C24 H24 . . 119.8
C25 C24 C23 . . 120.36(16)
C25 C24 H24 . . 119.8
C14 C13 H13 . . 119.8
C12 C13 C14 . . 120.37(18)
C12 C13 H13 . . 119.8
C10 C11 H11 . . 119.9
C12 C11 C10 . . 120.24(18)
C12 C11 H11 . . 119.9
C22 C21 H21 . . 119.8
C22 C21 C20 . . 120.35(18)
C20 C21 H21 . . 119.8
C28 C27 H27 . . 119.7
C26 C27 C28 . . 120.58(17)
C26 C27 H27 . . 119.7
C17 C22 H22 . . 119.8
C21 C22 C17 . . 120.42(16)
C21 C22 H22 . . 119.8
C21 C20 H20 . . 120.1
C19 C20 C21 . . 119.78(17)
C19 C20 H20 . . 120.1
C13 C12 H12 . . 120.1
C11 C12 C13 . . 119.81(17)
C11 C12 H12 . . 120.1
C18 C19 H19 . . 119.9
C20 C19 C18 . . 120.18(18)
C20 C19 H19 . . 119.9
C24 C25 H25 . . 119.8
C26 C25 C24 . . 120.43(17)
C26 C25 H25 . . 119.8
C27 C26 H26 . . 120.2
C25 C26 C27 . . 119.56(17)
C25 C26 H26 . . 120.2
C2 C1 Ru1 . . 177.7(4)
Cl1 C2 H2 3 . 161.3
C1 C2 H2 . . 180.0
C4A C3A P1 . . 119.6(9)
C4A C3A C8A . . 115.4(8)
C8A C3A P1 . . 122.4(10)
C3A C4A H4A . . 120.3
C3A C4A C5A . . 119.3(10)
C5A C4A H4A . . 120.3
C4A C5A H5A . . 119.1
C6A C5A C4A . . 121.8(11)
C6A C5A H5A . . 119.1
C5A C6A H6A . . 119.5
C5A C6A C7A . . 121.0(9)
C7A C6A H6A . . 119.5
C6A C7A H7A . . 120.3
C6A C7A C8A . . 119.5(9)
C8A C7A H7A . . 120.3
C3A C8A C7A . . 121.5(10)
C3A C8A H8A . . 119.2
C7A C8A H8A . . 119.2

loop_
_geom_bond_atom_site_label_1
_geom_bond_atom_site_label_2
_geom_bond_site_symmetry_2
_geom_bond_distance
Ru1 P2 . 2.3575(4)
Ru1 P2 3 2.3575(4)
Ru1 P1 3 2.3769(4)
Ru1 P1 . 2.3769(4)
Ru1 Cl1 3 2.5838(14)
Ru1 Cl1 . 2.5838(14)
Ru1 C1 . 1.936(5)
Ru1 C1 3 1.936(5)
P2 C23 . 1.8332(16)
P2 C17 . 1.8311(16)
P2 C16 . 1.8414(16)
P1 C3 . 1.840(3)
P1 C9 . 1.8337(16)
P1 C15 . 1.8644(16)
P1 C3A . 1.850(11)
Cl1 C1 3 0.670(4)
Cl1 C2 3 0.576(4)
C3 C4 . 1.3900
C3 C8 . 1.3900
C4 H4 . 0.9500
C4 C5 . 1.3900
C5 H5 . 0.9500
C5 C6 . 1.3900
C6 H6 . 0.9500
C6 C7 . 1.3900
C7 H7 . 0.9500
C7 C8 . 1.3900
C8 H8 . 0.9500
C23 C28 . 1.397(2)
C23 C24 . 1.393(2)
C17 C18 . 1.397(2)
C17 C22 . 1.396(2)
C16 H16A . 0.9900
C16 H16B . 0.9900
C16 C15 . 1.526(2)
C9 C14 . 1.390(2)
C9 C10 . 1.400(2)
C14 H14 . 0.9500
C14 C13 . 1.393(3)
C28 H28 . 0.9500
C28 C27 . 1.391(2)
C18 H18 . 0.9500
C18 C19 . 1.389(2)
C15 H15A . 0.9900
C15 H15B . 0.9900
C10 H10 . 0.9500
C10 C11 . 1.390(2)
C24 H24 . 0.9500
C24 C25 . 1.390(2)
C13 H13 . 0.9500
C13 C12 . 1.382(3)
C11 H11 . 0.9500
C11 C12 . 1.381(3)
C21 H21 . 0.9500
C21 C22 . 1.388(2)
C21 C20 . 1.390(3)
C27 H27 . 0.9500
C27 C26 . 1.383(3)
C22 H22 . 0.9500
C20 H20 . 0.9500
C20 C19 . 1.375(3)
C12 H12 . 0.9500
C19 H19 . 0.9500
C25 H25 . 0.9500
C25 C26 . 1.383(3)
C26 H26 . 0.9500
C1 Cl1 3 0.670(4)
C1 C2 . 1.190(5)
C2 Cl1 3 0.576(4)
C2 H2 . 0.9500
C3A C4A . 1.397(12)
C3A C8A . 1.402(11)
C4A H4A . 0.9500
C4A C5A . 1.415(11)
C5A H5A . 0.9500
C5A C6A . 1.312(17)
C6A H6A . 0.9500
C6A C7A . 1.320(15)
C7A H7A . 0.9500
C7A C8A . 1.410(13)
C8A H8A . 0.9500

loop_
_geom_torsion_atom_site_label_1
_geom_torsion_atom_site_label_2
_geom_torsion_atom_site_label_3
_geom_torsion_atom_site_label_4
_geom_torsion_site_symmetry_1
_geom_torsion_site_symmetry_4
_geom_torsion
Ru1 P2 C23 C28 . . -38.82(15)
Ru1 P2 C23 C24 . . 139.91(13)
Ru1 P2 C17 C18 . . 125.95(13)
Ru1 P2 C17 C22 . . -56.55(14)
Ru1 P2 C16 C15 . . -51.85(11)
Ru1 P1 C3 C4 . . -16.3(4)
Ru1 P1 C3 C8 . . 165.22(18)
Ru1 P1 C9 C14 . . 87.24(14)
Ru1 P1 C9 C10 . . -91.31(13)
Ru1 P1 C15 C16 . . -12.75(13)
Ru1 P1 C3A C4A . . -34.9(14)
Ru1 P1 C3A C8A . . 163.9(8)
P2 Ru1 P1 C3 . . 99.6(2)
P2 Ru1 P1 C3 3 . -80.4(2)
P2 Ru1 P1 C9 3 . 49.05(6)
P2 Ru1 P1 C9 . . -130.95(6)
P2 Ru1 P1 C15 . . -14.37(6)
P2 Ru1 P1 C15 3 . 165.63(6)
P2 Ru1 P1 C3A 3 . -77.8(7)
P2 Ru1 P1 C3A . . 102.2(7)
P2 Ru1 Cl1 C1 3 3 79.0(14)
P2 Ru1 Cl1 C1 . 3 -101.0(14)
P2 Ru1 Cl1 C2 3 3 89.1(15)
P2 Ru1 Cl1 C2 . 3 -90.9(15)
P2 Ru1 C1 Cl1 . 3 101.3(14)
P2 Ru1 C1 Cl1 3 3 -78.7(14)
P2 C23 C28 C27 . . 177.65(13)
P2 C23 C24 C25 . . -178.28(15)
P2 C17 C18 C19 . . 178.71(14)
P2 C17 C22 C21 . . -177.77(13)
P2 C16 C15 P1 . . 41.29(14)
P1 Ru1 P2 C23 3 . -30.89(6)
P1 Ru1 P2 C23 . . 149.11(6)
P1 Ru1 P2 C17 . . -82.46(6)
P1 Ru1 P2 C17 3 . 97.54(6)
P1 Ru1 P2 C16 3 . -146.19(6)
P1 Ru1 P2 C16 . . 33.81(6)
P1 Ru1 Cl1 C1 3 3 -3.5(14)
P1 Ru1 Cl1 C1 . 3 176.5(14)
P1 Ru1 Cl1 C2 3 3 6.6(15)
P1 Ru1 Cl1 C2 . 3 -173.4(15)
P1 Ru1 C1 Cl1 . 3 -176.6(14)
P1 Ru1 C1 Cl1 3 3 3.4(14)
P1 C3 C4 C5 . . -178.5(4)
P1 C3 C8 C7 . . 178.5(4)
P1 C9 C14 C13 . . -178.75(13)
P1 C9 C10 C11 . . 178.64(13)
P1 C3A C4A C5A . . -172.6(13)
P1 C3A C8A C7A . . 169.8(14)
Cl1 Ru1 P2 C23 3 . -112.23(7)
Cl1 Ru1 P2 C23 . . 67.77(7)
Cl1 Ru1 P2 C17 3 . 16.20(7)
Cl1 Ru1 P2 C17 . . -163.80(7)
Cl1 Ru1 P2 C16 3 . 132.47(6)
Cl1 Ru1 P2 C16 . . -47.53(6)
Cl1 Ru1 P1 C3 . . -173.7(2)
Cl1 Ru1 P1 C3 3 . 6.3(2)
Cl1 Ru1 P1 C9 . . -44.31(7)
Cl1 Ru1 P1 C9 3 . 135.69(7)
Cl1 Ru1 P1 C15 . . 72.28(6)
Cl1 Ru1 P1 C15 3 . -107.72(6)
Cl1 Ru1 P1 C3A . . -171.1(7)
Cl1 Ru1 P1 C3A 3 . 8.9(7)
C3 P1 C9 C14 . . -131.0(2)
C3 P1 C9 C10 . . 50.5(2)
C3 P1 C15 C16 . . -146.3(2)
C3 P1 C3A C4A . . 128(7)
C3 P1 C3A C8A . . -33(5)
C3 C4 C5 C6 . . 0.0
C4 C3 C8 C7 . . 0.0
C4 C5 C6 C7 . . 0.0
C5 C6 C7 C8 . . 0.0
C6 C7 C8 C3 . . 0.0
C8 C3 C4 C5 . . 0.0
C23 P2 C17 C18 . . -97.05(15)
C23 P2 C17 C22 . . 80.45(14)
C23 P2 C16 C15 . . -179.76(11)
C23 C28 C27 C26 . . 1.0(3)
C23 C24 C25 C26 . . 0.4(3)
C17 P2 C23 C28 . . -174.82(13)
C17 P2 C23 C24 . . 3.91(16)
C17 P2 C16 C15 . . 74.82(12)
C17 C18 C19 C20 . . -0.9(3)
C16 P2 C23 C28 . . 78.06(14)
C16 P2 C23 C24 . . -103.21(15)
C16 P2 C17 C18 . . 8.85(16)
C16 P2 C17 C22 . . -173.64(13)
C9 P1 C3 C4 . . -151.8(3)
C9 P1 C3 C8 . . 29.7(3)
C9 P1 C15 C16 . . 111.93(12)
C9 P1 C3A C4A . . -167.6(11)
C9 P1 C3A C8A . . 31.2(11)
C9 C14 C13 C12 . . 0.1(3)
C9 C10 C11 C12 . . 0.1(3)
C14 C9 C10 C11 . . 0.1(2)
C14 C13 C12 C11 . . 0.0(3)
C28 C23 C24 C25 . . 0.4(3)
C28 C27 C26 C25 . . -0.2(3)
C18 C17 C22 C21 . . -0.2(2)
C15 P1 C3 C4 . . 103.1(3)
C15 P1 C3 C8 . . -75.4(3)
C15 P1 C9 C14 . . -32.02(15)
C15 P1 C9 C10 . . 149.43(13)
C15 P1 C3A C4A . . 85.3(12)
C15 P1 C3A C8A . . -75.9(10)
C10 C9 C14 C13 . . -0.2(2)
C10 C11 C12 C13 . . -0.2(3)
C24 C23 C28 C27 . . -1.1(3)
C24 C25 C26 C27 . . -0.5(3)
C21 C20 C19 C18 . . -0.5(3)
C22 C17 C18 C19 . . 1.2(3)
C22 C21 C20 C19 . . 1.5(3)
C20 C21 C22 C17 . . -1.2(3)
C1 Ru1 P2 C23 . . -116.59(12)
C1 Ru1 P2 C23 3 . 63.41(12)
C1 Ru1 P2 C17 . . 11.84(12)
C1 Ru1 P2 C17 3 . -168.16(12)
C1 Ru1 P2 C16 3 . -51.89(12)
C1 Ru1 P2 C16 . . 128.11(12)
C1 Ru1 P1 C3 . . 6.5(3)
C1 Ru1 P1 C3 3 . -173.5(3)
C1 Ru1 P1 C9 . . 135.96(13)
C1 Ru1 P1 C9 3 . -44.04(13)
C1 Ru1 P1 C15 . . -107.46(12)
C1 Ru1 P1 C15 3 . 72.54(12)
C1 Ru1 P1 C3A 3 . -170.9(7)
C1 Ru1 P1 C3A . . 9.1(7)
C1 Ru1 Cl1 C2 3 3 10(2)
C3A P1 C3 C4 . . -35(6)
C3A P1 C3 C8 . . 147(6)
C3A P1 C9 C14 . . -137.4(6)
C3A P1 C9 C10 . . 44.1(6)
C3A P1 C15 C16 . . -141.5(5)
C3A C4A C5A C6A . . 2.2(13)
C4A C3A C8A C7A . . 7.8(14)
C4A C5A C6A C7A . . 9.1(17)
C5A C6A C7A C8A . . -11.4(18)
C6A C7A C8A C3A . . 2.7(15)
C8A C3A C4A C5A . . -10.1(13)
